data_4130402
loop_
_publ_author_name
'Zhang, Guoxiang'
'Yang, Shuang'
'Zhang, Xiaoyan'
'Lin, Qiqiao'
'Das, Deb K.'
'Liu, Jian'
'Fang, Xinqiang'

_publ_section_title
;
 Dynamic Kinetic Resolution Enabled by Intramolecular Benzoin Reaction:
 Synthetic Applications and Mechanistic Insights.
;
_journal_issue 25
_journal_name_full 'Journal of the American Chemical Society'
_journal_page_first 7932
_journal_page_last 7938
_journal_paper_doi 10.1021/jacs.6b02929
_journal_volume 138
_journal_year 2016
_chemical_absolute_configuration ad
_chemical_formula_sum 'C19 H17 Cl O4'
_chemical_formula_weight 344.77
_space_group_crystal_system orthorhombic
_space_group_IT_number 19
_space_group_name_Hall 'P 2ac 2ab'
_space_group_name_H-M_alt 'P 21 21 21'
_atom_sites_solution_hydrogens geom
_audit_creation_method SHELXL-2014/7
_cell_angle_alpha 90
_cell_angle_beta 90
_cell_angle_gamma 90
_cell_formula_units_Z 4
_cell_length_a 6.2378(12)
_cell_length_b 11.146(2)
_cell_length_c 23.681(5)
_cell_measurement_reflns_used 4472
_cell_measurement_temperature 293(2)
_cell_measurement_theta_max 27.4971
_cell_measurement_theta_min 2.0193
_cell_volume 1646.5(6)
_computing_cell_refinement 'CrystalClear (Rigaku Inc., 2008)'
_computing_data_collection 'CrystalClear (Rigaku Inc., 2008)'
_computing_data_reduction 'CrystalClear (Rigaku Inc., 2008)'
_computing_structure_refinement 'SHELXL-2014/7 (Sheldrick, 2014)'
_diffrn_ambient_temperature 293(2)
_diffrn_detector_area_resol_mean 28.5714
_diffrn_measured_fraction_theta_full 0.998
_diffrn_measured_fraction_theta_max 0.995
_diffrn_measurement_device_type 'Saturn724+ (2x2 bin mode)'
_diffrn_measurement_method CCD_Profile_fitting
_diffrn_radiation_type MoK\a
_diffrn_radiation_wavelength 0.71073
_diffrn_reflns_av_R_equivalents 0.0272
_diffrn_reflns_av_unetI/netI 0.0262
_diffrn_reflns_Laue_measured_fraction_full 0.998
_diffrn_reflns_Laue_measured_fraction_max 0.995
_diffrn_reflns_limit_h_max 8
_diffrn_reflns_limit_h_min -8
_diffrn_reflns_limit_k_max 14
_diffrn_reflns_limit_k_min -14
_diffrn_reflns_limit_l_max 30
_diffrn_reflns_limit_l_min -30
_diffrn_reflns_number 13000
_diffrn_reflns_point_group_measured_fraction_full 0.999
_diffrn_reflns_point_group_measured_fraction_max 0.996
_diffrn_reflns_theta_full 25.242
_diffrn_reflns_theta_max 27.484
_diffrn_reflns_theta_min 2.019
_diffrn_source 'Sealed Tube'
_exptl_absorpt_coefficient_mu 0.252
_exptl_absorpt_correction_T_max 1.0000
_exptl_absorpt_correction_T_min 0.8560
_exptl_absorpt_correction_type multi-scan
_exptl_absorpt_process_details 'CrystalClear (Rigaku Inc., 2008)'
_exptl_crystal_colour colorless
_exptl_crystal_density_diffrn 1.391
_exptl_crystal_description prism
_exptl_crystal_F_000 720
_exptl_crystal_size_max 0.25
_exptl_crystal_size_mid 0.10
_exptl_crystal_size_min 0.05
_refine_diff_density_max 0.269
_refine_diff_density_min -0.242
_refine_diff_density_rms 0.033
_refine_ls_abs_structure_details
;
 Flack x determined using 1129 quotients [(I+)-(I-)]/[(I+)+(I-)]
 (Parsons, Flack and Wagner, Acta Cryst. B69 (2013) 249-259).
;
_refine_ls_abs_structure_Flack 0.08(3)
_refine_ls_extinction_method none
_refine_ls_goodness_of_fit_ref 1.052
_refine_ls_hydrogen_treatment constr
_refine_ls_matrix_type full
_refine_ls_number_parameters 217
_refine_ls_number_reflns 3753
_refine_ls_number_restraints 0
_refine_ls_restrained_S_all 1.052
_refine_ls_R_factor_all 0.0455
_refine_ls_R_factor_gt 0.0403
_refine_ls_shift/su_max 0.000
_refine_ls_shift/su_mean 0.000
_refine_ls_structure_factor_coef Fsqd
_refine_ls_weighting_details 'w=1/[\s^2^(Fo^2^)+(0.0565P)^2^+0.0483P] where P=(Fo^2^+2Fc^2^)/3'
_refine_ls_weighting_scheme calc
_refine_ls_wR_factor_gt 0.0982
_refine_ls_wR_factor_ref 0.1014
_reflns_Friedel_coverage 0.722
_reflns_Friedel_fraction_full 1.000
_reflns_Friedel_fraction_max 0.997
_reflns_number_gt 3400
_reflns_number_total 3753
_reflns_threshold_expression 'I > 2\s(I)'
_cod_data_source_file ja6b02929_si_002.cif
_cod_data_source_block data
_cod_depositor_comments
;
The following automatic conversions were performed:

data item '_exptl_absorpt_correction_type' value 'Multi-scan' was
changed to 'multi-scan' in accordance with the
/home/saulius/struct/COD-crude-data/automatic-downloads/DataCite-retrospective/ACS/depositions/lib/dictionaries/cif_core.dic
dictionary named 'cif_core.dic' version 2.4.2 last updated on
2011-04-26.

Automatic conversion script
Id: cif_fix_values 6909 2019-04-08 15:41:33Z antanas 
;
_cod_original_cell_volume 1646.4(6)
_cod_database_code 4130402
_shelx_shelxl_version_number 2014/7
_shelx_space_group_comment
;
The symmetry employed for this shelxl refinement is uniquely defined
by the following loop, which should always be used as a source of
symmetry information in preference to the above space-group names.
They are only intended as comments.
;

loop_
_space_group_symop_operation_xyz
'x, y, z'
'-x+1/2, -y, z+1/2'
'-x, y+1/2, -z+1/2'
'x+1/2, -y+1/2, -z'

loop_
_atom_site_label
_atom_site_type_symbol
_atom_site_fract_x
_atom_site_fract_y
_atom_site_fract_z
_atom_site_U_iso_or_equiv
_atom_site_adp_type
_atom_site_occupancy
_atom_site_site_symmetry_order
_atom_site_calc_flag
_atom_site_refinement_flags_posn
_atom_site_refinement_flags_adp
Cl1 Cl -0.18384(15) 0.13326(8) 0.13770(3) 0.0722(3) Uani 1 1 d . .
O1 O 0.6948(3) -0.01848(18) 0.28657(8) 0.0547(5) Uani 1 1 d . .
H1A H 0.6632 -0.0806 0.2700 0.082 Uiso 1 1 calc R U
O2 O 0.7341(3) 0.20039(18) 0.32840(8) 0.0589(5) Uani 1 1 d . .
O4 O 0.5694(3) -0.20585(16) 0.41029(8) 0.0536(5) Uani 1 1 d . .
C14 C 0.2423(4) 0.1249(2) 0.40106(9) 0.0431(5) Uani 1 1 d . .
O3 O 0.6951(4) -0.02094(18) 0.42106(10) 0.0709(6) Uani 1 1 d . .
C16 C 0.4134(4) -0.0565(2) 0.35297(10) 0.0402(5) Uani 1 1 d . .
H16A H 0.3722 -0.1297 0.3327 0.048 Uiso 1 1 calc R U
C8 C 0.5682(4) 0.1497(2) 0.34129(10) 0.0434(6) Uani 1 1 d . .
C9 C 0.4132(4) 0.1967(2) 0.38274(10) 0.0432(6) Uani 1 1 d . .
C6 C 0.3413(4) 0.0617(2) 0.26469(9) 0.0398(5) Uani 1 1 d . .
C7 C 0.5072(4) 0.0331(2) 0.31033(10) 0.0411(5) Uani 1 1 d . .
C15 C 0.2122(4) -0.0025(2) 0.38058(10) 0.0429(5) Uani 1 1 d . .
H15A H 0.0957 -0.0041 0.3535 0.051 Uiso 1 1 calc R U
H15B H 0.1709 -0.0524 0.4123 0.051 Uiso 1 1 calc R U
C11 C 0.2820(6) 0.3609(3) 0.43860(12) 0.0617(8) Uani 1 1 d . .
H11A H 0.2947 0.4396 0.4512 0.074 Uiso 1 1 calc R U
C5 C 0.2745(4) 0.1775(2) 0.25234(10) 0.0482(6) Uani 1 1 d . .
H5A H 0.3368 0.2417 0.2713 0.058 Uiso 1 1 calc R U
C17 C 0.5756(4) -0.0891(2) 0.39797(10) 0.0436(5) Uani 1 1 d . .
C2 C 0.0953(5) -0.0119(2) 0.19334(11) 0.0497(6) Uani 1 1 d . .
H2A H 0.0367 -0.0752 0.1729 0.060 Uiso 1 1 calc R U
C3 C 0.0263(4) 0.1051(2) 0.18447(10) 0.0481(6) Uani 1 1 d . .
C4 C 0.1174(5) 0.1993(2) 0.21253(11) 0.0529(7) Uani 1 1 d . .
H4A H 0.0740 0.2775 0.2049 0.063 Uiso 1 1 calc R U
C13 C 0.0944(5) 0.1739(3) 0.43847(11) 0.0531(6) Uani 1 1 d . .
H13A H -0.0193 0.1273 0.4513 0.064 Uiso 1 1 calc R U
C19 C 0.6948(6) -0.3812(3) 0.45709(13) 0.0672(8) Uani 1 1 d . .
H19A H 0.7940 -0.4117 0.4846 0.101 Uiso 1 1 calc R U
H19B H 0.5510 -0.3991 0.4688 0.101 Uiso 1 1 calc R U
H19C H 0.7224 -0.4181 0.4212 0.101 Uiso 1 1 calc R U
C18 C 0.7216(5) -0.2477(2) 0.45201(11) 0.0574(7) Uani 1 1 d . .
H18A H 0.6945 -0.2095 0.4881 0.069 Uiso 1 1 calc R U
H18B H 0.8666 -0.2285 0.4403 0.069 Uiso 1 1 calc R U
C1 C 0.2525(5) -0.0319(2) 0.23302(10) 0.0473(6) Uani 1 1 d . .
H1B H 0.3011 -0.1097 0.2390 0.057 Uiso 1 1 calc R U
C10 C 0.4316(5) 0.3144(2) 0.40159(11) 0.0539(7) Uani 1 1 d . .
H10A H 0.5448 0.3619 0.3892 0.065 Uiso 1 1 calc R U
C12 C 0.1146(6) 0.2911(3) 0.45684(12) 0.0623(8) Uani 1 1 d . .
H12A H 0.0142 0.3228 0.4817 0.075 Uiso 1 1 calc R U

loop_
_atom_site_aniso_label
_atom_site_aniso_U_11
_atom_site_aniso_U_22
_atom_site_aniso_U_33
_atom_site_aniso_U_23
_atom_site_aniso_U_13
_atom_site_aniso_U_12
Cl1 0.0746(5) 0.0657(5) 0.0761(4) -0.0068(4) -0.0306(4) 0.0129(4)
O1 0.0460(10) 0.0504(10) 0.0678(10) 0.0023(9) 0.0106(9) 0.0076(9)
O2 0.0476(10) 0.0563(11) 0.0727(12) 0.0127(10) 0.0043(10) -0.0159(9)
O4 0.0582(11) 0.0421(10) 0.0604(10) 0.0123(8) -0.0197(9) -0.0085(9)
C14 0.0409(13) 0.0489(13) 0.0396(10) 0.0035(10) -0.0049(10) -0.0067(11)
O3 0.0655(14) 0.0488(11) 0.0985(15) 0.0115(11) -0.0357(13) -0.0169(11)
C16 0.0394(12) 0.0355(11) 0.0458(11) 0.0043(10) -0.0037(11) -0.0057(10)
C8 0.0397(12) 0.0421(13) 0.0485(12) 0.0121(10) -0.0045(10) -0.0067(11)
C9 0.0451(13) 0.0405(12) 0.0439(11) 0.0057(10) -0.0073(11) -0.0085(11)
C6 0.0431(12) 0.0389(12) 0.0374(10) 0.0016(9) 0.0056(10) 0.0010(10)
C7 0.0361(12) 0.0394(12) 0.0477(12) 0.0054(10) 0.0039(10) -0.0005(10)
C15 0.0380(13) 0.0452(13) 0.0454(11) 0.0046(10) -0.0018(10) -0.0118(11)
C11 0.085(2) 0.0434(14) 0.0570(14) -0.0042(12) -0.0103(16) 0.0001(16)
C5 0.0566(15) 0.0379(12) 0.0502(12) 0.0017(11) -0.0058(12) -0.0024(12)
C17 0.0399(12) 0.0400(12) 0.0509(12) 0.0067(11) -0.0018(11) -0.0069(11)
C2 0.0602(16) 0.0436(13) 0.0453(12) -0.0083(11) -0.0043(12) 0.0022(13)
C3 0.0524(14) 0.0494(15) 0.0424(11) -0.0006(11) -0.0029(11) 0.0067(12)
C4 0.0655(17) 0.0369(13) 0.0563(14) 0.0012(11) -0.0092(13) 0.0069(13)
C13 0.0479(14) 0.0592(17) 0.0522(13) -0.0031(12) 0.0023(12) -0.0058(13)
C19 0.078(2) 0.0541(17) 0.0694(16) 0.0187(14) -0.0077(17) 0.0026(17)
C18 0.0546(17) 0.0561(16) 0.0615(15) 0.0135(13) -0.0171(14) -0.0030(14)
C1 0.0595(16) 0.0365(12) 0.0460(11) -0.0005(10) 0.0036(12) 0.0074(12)
C10 0.0654(17) 0.0433(14) 0.0530(14) 0.0031(12) -0.0072(14) -0.0122(14)
C12 0.067(2) 0.0649(19) 0.0551(15) -0.0087(14) 0.0015(14) 0.0067(16)

loop_
_atom_type_symbol
_atom_type_description
_atom_type_scat_dispersion_real
_atom_type_scat_dispersion_imag
_atom_type_scat_source
C C 0.0033 0.0016 'International Tables Vol C Tables 4.2.6.8 and 6.1.1.4'
H H 0.0000 0.0000 'International Tables Vol C Tables 4.2.6.8 and 6.1.1.4'
O O 0.0106 0.0060 'International Tables Vol C Tables 4.2.6.8 and 6.1.1.4'
Cl Cl 0.1484 0.1585 'International Tables Vol C Tables 4.2.6.8 and 6.1.1.4'

loop_
_geom_angle_atom_site_label_1
_geom_angle_atom_site_label_2
_geom_angle_atom_site_label_3
_geom_angle
C7 O1 H1A 109.5
C17 O4 C18 116.4(2)
C13 C14 C9 118.6(2)
C13 C14 C15 119.4(2)
C9 C14 C15 122.1(2)
C17 C16 C7 111.34(19)
C17 C16 C15 109.88(19)
C7 C16 C15 109.64(19)
C17 C16 H16A 108.6
C7 C16 H16A 108.6
C15 C16 H16A 108.6
O2 C8 C9 124.0(2)
O2 C8 C7 118.8(2)
C9 C8 C7 117.0(2)
C10 C9 C14 120.1(3)
C10 C9 C8 119.6(2)
C14 C9 C8 120.2(2)
C5 C6 C1 117.5(2)
C5 C6 C7 123.1(2)
C1 C6 C7 119.4(2)
O1 C7 C6 111.22(19)
O1 C7 C16 108.12(19)
C6 C7 C16 110.00(19)
O1 C7 C8 109.09(19)
C6 C7 C8 109.12(19)
C16 C7 C8 109.27(19)
C14 C15 C16 113.7(2)
C14 C15 H15A 108.8
C16 C15 H15A 108.8
C14 C15 H15B 108.8
C16 C15 H15B 108.8
H15A C15 H15B 107.7
C12 C11 C10 120.1(3)
C12 C11 H11A 120.0
C10 C11 H11A 120.0
C4 C5 C6 121.4(2)
C4 C5 H5A 119.3
C6 C5 H5A 119.3
O3 C17 O4 122.5(2)
O3 C17 C16 125.9(2)
O4 C17 C16 111.6(2)
C1 C2 C3 118.4(2)
C1 C2 H2A 120.8
C3 C2 H2A 120.8
C4 C3 C2 121.3(2)
C4 C3 Cl1 118.9(2)
C2 C3 Cl1 119.8(2)
C3 C4 C5 119.4(2)
C3 C4 H4A 120.3
C5 C4 H4A 120.3
C12 C13 C14 120.7(3)
C12 C13 H13A 119.7
C14 C13 H13A 119.7
C18 C19 H19A 109.5
C18 C19 H19B 109.5
H19A C19 H19B 109.5
C18 C19 H19C 109.5
H19A C19 H19C 109.5
H19B C19 H19C 109.5
O4 C18 C19 107.5(2)
O4 C18 H18A 110.2
C19 C18 H18A 110.2
O4 C18 H18B 110.2
C19 C18 H18B 110.2
H18A C18 H18B 108.5
C2 C1 C6 121.8(2)
C2 C1 H1B 119.1
C6 C1 H1B 119.1
C11 C10 C9 120.1(3)
C11 C10 H10A 119.9
C9 C10 H10A 119.9
C11 C12 C13 120.4(3)
C11 C12 H12A 119.8
C13 C12 H12A 119.8

loop_
_geom_bond_atom_site_label_1
_geom_bond_atom_site_label_2
_geom_bond_distance
Cl1 C3 1.744(3)
O1 C7 1.420(3)
O1 H1A 0.8200
O2 C8 1.218(3)
O4 C17 1.334(3)
O4 C18 1.448(3)
C14 C13 1.390(4)
C14 C9 1.401(4)
C14 C15 1.512(4)
O3 C17 1.196(3)
C16 C17 1.514(3)
C16 C7 1.536(3)
C16 C15 1.538(4)
C16 H16A 0.9800
C8 C9 1.474(4)
C8 C7 1.540(3)
C9 C10 1.391(4)
C6 C5 1.387(3)
C6 C1 1.399(3)
C6 C7 1.530(3)
C15 H15A 0.9700
C15 H15B 0.9700
C11 C12 1.372(5)
C11 C10 1.381(4)
C11 H11A 0.9300
C5 C4 1.382(4)
C5 H5A 0.9300
C2 C1 1.376(4)
C2 C3 1.390(4)
C2 H2A 0.9300
C3 C4 1.366(4)
C4 H4A 0.9300
C13 C12 1.383(4)
C13 H13A 0.9300
C19 C18 1.501(4)
C19 H19A 0.9600
C19 H19B 0.9600
C19 H19C 0.9600
C18 H18A 0.9700
C18 H18B 0.9700
C1 H1B 0.9300
C10 H10A 0.9300
C12 H12A 0.9300

loop_
_geom_torsion_atom_site_label_1
_geom_torsion_atom_site_label_2
_geom_torsion_atom_site_label_3
_geom_torsion_atom_site_label_4
_geom_torsion
C13 C14 C9 C10 -0.5(4)
C15 C14 C9 C10 178.4(2)
C13 C14 C9 C8 -177.5(2)
C15 C14 C9 C8 1.4(3)
O2 C8 C9 C10 12.1(4)
C7 C8 C9 C10 -164.1(2)
O2 C8 C9 C14 -170.9(2)
C7 C8 C9 C14 12.9(3)
C5 C6 C7 O1 -116.1(3)
C1 C6 C7 O1 63.2(3)
C5 C6 C7 C16 124.2(3)
C1 C6 C7 C16 -56.5(3)
C5 C6 C7 C8 4.3(3)
C1 C6 C7 C8 -176.4(2)
C17 C16 C7 O1 57.0(3)
C15 C16 C7 O1 178.80(19)
C17 C16 C7 C6 178.6(2)
C15 C16 C7 C6 -59.6(2)
C17 C16 C7 C8 -61.6(3)
C15 C16 C7 C8 60.2(2)
O2 C8 C7 O1 21.7(3)
C9 C8 C7 O1 -161.8(2)
O2 C8 C7 C6 -100.0(3)
C9 C8 C7 C6 76.5(2)
O2 C8 C7 C16 139.7(2)
C9 C8 C7 C16 -43.8(3)
C13 C14 C15 C16 -164.4(2)
C9 C14 C15 C16 16.7(3)
C17 C16 C15 C14 75.2(2)
C7 C16 C15 C14 -47.5(3)
C1 C6 C5 C4 3.6(4)
C7 C6 C5 C4 -177.1(2)
C18 O4 C17 O3 -2.2(4)
C18 O4 C17 C16 178.6(2)
C7 C16 C17 O3 41.8(4)
C15 C16 C17 O3 -79.9(3)
C7 C16 C17 O4 -139.1(2)
C15 C16 C17 O4 99.2(2)
C1 C2 C3 C4 2.7(4)
C1 C2 C3 Cl1 -176.1(2)
C2 C3 C4 C5 -3.0(4)
Cl1 C3 C4 C5 175.9(2)
C6 C5 C4 C3 -0.3(4)
C9 C14 C13 C12 0.5(4)
C15 C14 C13 C12 -178.4(3)
C17 O4 C18 C19 -177.1(3)
C3 C2 C1 C6 0.8(4)
C5 C6 C1 C2 -3.8(4)
C7 C6 C1 C2 176.9(2)
C12 C11 C10 C9 -0.1(4)
C14 C9 C10 C11 0.3(4)
C8 C9 C10 C11 177.3(2)
C10 C11 C12 C13 0.1(5)
C14 C13 C12 C11 -0.3(5)
